data_7159820
loop_
_publ_author_name
'Bao, Xiaobo'
'Wang, Guoli'
'Dong, Xu'
'Zhu, Mengxiao'
'Yang, Lili'
'Zhu, Junjie'
'Shi, Qingyuan'
'Zhang, Hongzhen'
'Chen, Dongyin'

_publ_section_title
;
 I<sub>2</sub>/CF<sub>3</sub>CO<sub>2</sub>Ag-mediated iodolactonization
 of various allenoic acids to access versatile 6- to 9-membered ring
 vinylic iodolactones.
;
_journal_issue 12
_journal_name_full 'Organic &amp; biomolecular chemistry'
_journal_page_first 2443
_journal_page_last 2450
_journal_paper_doi 10.1039/d4ob00061g
_journal_volume 22
_journal_year 2024
_chemical_formula_sum 'C19 H18 I N O4 S'
_chemical_formula_weight 483.30
_space_group_crystal_system triclinic
_space_group_IT_number 2
_space_group_name_Hall '-P 1'
_space_group_name_H-M_alt 'P -1'
_atom_sites_solution_hydrogens geom
_audit_creation_method SHELXL-2018/3
_audit_update_record
;
2023-07-25 deposited with the CCDC.	2024-02-23 downloaded from the CCDC.
;
_cell_angle_alpha 102.6630(10)
_cell_angle_beta 92.6180(10)
_cell_angle_gamma 90.5940(10)
_cell_formula_units_Z 4
_cell_length_a 9.5458(3)
_cell_length_b 10.8218(3)
_cell_length_c 18.6882(5)
_cell_measurement_temperature 150(2)
_cell_volume 1881.21(9)
_computing_structure_refinement 'SHELXL-2018/3 (Sheldrick, 2018)'
_computing_structure_solution 'SHELXT 2018/2 (Sheldrick, 2018)'
_diffrn_ambient_temperature 150(2)
_diffrn_measured_fraction_theta_full 0.992
_diffrn_measured_fraction_theta_max 0.985
_diffrn_radiation_type CuK\a
_diffrn_radiation_wavelength 1.54178
_diffrn_reflns_av_R_equivalents 0.0552
_diffrn_reflns_av_unetI/netI 0.0646
_diffrn_reflns_Laue_measured_fraction_full 0.992
_diffrn_reflns_Laue_measured_fraction_max 0.985
_diffrn_reflns_limit_h_max 11
_diffrn_reflns_limit_h_min -11
_diffrn_reflns_limit_k_max 13
_diffrn_reflns_limit_k_min -10
_diffrn_reflns_limit_l_max 23
_diffrn_reflns_limit_l_min -23
_diffrn_reflns_number 22687
_diffrn_reflns_point_group_measured_fraction_full 0.992
_diffrn_reflns_point_group_measured_fraction_max 0.985
_diffrn_reflns_theta_full 67.679
_diffrn_reflns_theta_max 74.712
_diffrn_reflns_theta_min 2.426
_exptl_absorpt_coefficient_mu 14.624
_exptl_crystal_density_diffrn 1.706
_exptl_crystal_F_000 960
_exptl_crystal_size_max 0.200
_exptl_crystal_size_mid 0.150
_exptl_crystal_size_min 0.100
_refine_diff_density_max 1.849
_refine_diff_density_min -1.210
_refine_diff_density_rms 0.245
_refine_ls_extinction_method none
_refine_ls_goodness_of_fit_ref 1.101
_refine_ls_hydrogen_treatment constr
_refine_ls_matrix_type full
_refine_ls_number_parameters 545
_refine_ls_number_reflns 7613
_refine_ls_number_restraints 0
_refine_ls_restrained_S_all 1.101
_refine_ls_R_factor_all 0.0725
_refine_ls_R_factor_gt 0.0690
_refine_ls_shift/su_max 0.001
_refine_ls_shift/su_mean 0.000
_refine_ls_structure_factor_coef Fsqd
_refine_ls_weighting_details 'w=1/[\s^2^(Fo^2^)+(0.1386P)^2^+0.0853P] where P=(Fo^2^+2Fc^2^)/3'
_refine_ls_weighting_scheme calc
_refine_ls_wR_factor_gt 0.1820
_refine_ls_wR_factor_ref 0.1889
_reflns_Friedel_coverage 0.000
_reflns_number_gt 6825
_reflns_number_total 7613
_reflns_threshold_expression 'I > 2\s(I)'
_cod_data_source_file d4ob00061g2.cif
_cod_data_source_block cu_0720_12_0m
_cod_depositor_comments 'Adding full bibliography for 7159820.cif.'
_cod_database_code 7159820
_shelx_shelxl_version_number 2018/3
_shelx_space_group_comment
;
The symmetry employed for this shelxl refinement is uniquely defined
by the following loop, which should always be used as a source of
symmetry information in preference to the above space-group names.
They are only intended as comments.
;
_shelx_estimated_absorpt_t_min 0.158
_shelx_estimated_absorpt_t_max 0.323

loop_
_space_group_symop_operation_xyz
'x, y, z'
'-x, -y, -z'

loop_
_atom_site_label
_atom_site_type_symbol
_atom_site_fract_x
_atom_site_fract_y
_atom_site_fract_z
_atom_site_U_iso_or_equiv
_atom_site_adp_type
_atom_site_occupancy
_atom_site_site_symmetry_order
_atom_site_calc_flag
_atom_site_refinement_flags_posn
_atom_site_refinement_flags_adp
_atom_site_refinement_flags_occupancy
_atom_site_disorder_assembly
_atom_site_disorder_group
I001 I 1.00136(3) 0.32369(4) 0.05485(2) 0.05706(16) Uani 1 1 d . . . . .
I002 I 0.48656(3) 0.17742(4) 0.94023(2) 0.05723(16) Uani 1 1 d . . . . .
S003 S 0.69142(10) 0.34546(10) 0.34729(5) 0.0435(2) Uani 1 1 d . . . . .
S004 S 0.11779(11) 0.15527(10) 0.64863(5) 0.0428(2) Uani 1 1 d . . . . .
O005 O 0.7128(3) 0.3127(3) 0.14434(15) 0.0415(6) Uani 1 1 d . . . . .
O006 O 0.5750(4) 0.4214(3) 0.33405(17) 0.0539(7) Uani 1 1 d . . . . .
O007 O 0.2411(4) 0.0835(3) 0.65597(16) 0.0537(7) Uani 1 1 d . . . . .
O008 O 0.8316(4) 0.3963(4) 0.35171(17) 0.0617(9) Uani 1 1 d . . . . .
O009 O 0.1791(3) 0.1890(3) 0.85325(15) 0.0421(6) Uani 1 1 d . . . . .
O00A O -0.0193(4) 0.0849(4) 0.8453(2) 0.0488(7) Uani 1 1 d . . . . .
O00B O -0.0180(4) 0.0993(4) 0.65019(18) 0.0560(8) Uani 1 1 d . . . . .
N00C N 0.6866(3) 0.2181(3) 0.28170(16) 0.0407(7) Uani 1 1 d . . . . .
O00D O 0.5164(4) 0.4153(4) 0.1492(2) 0.0489(7) Uani 1 1 d . . . . .
N00E N 0.1279(4) 0.2829(3) 0.71460(17) 0.0423(7) Uani 1 1 d . . . . .
C00F C 0.6653(4) 0.2970(4) 0.43030(19) 0.0429(8) Uani 1 1 d . . . . .
C00G C 0.2592(4) 0.3085(4) 0.8630(2) 0.0403(8) Uani 1 1 d . . . . .
H00G H 0.192570 0.380199 0.867432 0.048 Uiso 1 1 calc R U . . .
C00H C 0.1306(5) 0.2061(4) 0.5653(2) 0.0456(9) Uani 1 1 d . . . . .
C00I C 0.0411(4) 0.1791(4) 0.83754(19) 0.0394(8) Uani 1 1 d . . . . .
C00J C 0.0052(5) 0.3309(4) 0.7522(2) 0.0445(9) Uani 1 1 d . . . . .
C00K C 0.8869(4) 0.1959(4) 0.1998(2) 0.0423(8) Uani 1 1 d . . . . .
H00A H 0.967893 0.141877 0.184047 0.051 Uiso 1 1 calc R U . . .
H00B H 0.922926 0.283616 0.218942 0.051 Uiso 1 1 calc R U . . .
C00L C 0.5766(4) 0.3232(4) 0.15880(19) 0.0395(8) Uani 1 1 d . . . . .
C00M C 0.8591(4) 0.1781(5) 0.0624(2) 0.0443(9) Uani 1 1 d . . . . .
C00N C 0.5555(4) 0.1709(4) 0.2450(2) 0.0410(8) Uani 1 1 d . . . . .
C00O C 0.5032(4) 0.2196(5) 0.1860(2) 0.0427(9) Uani 1 1 d . . . . .
C00P C 0.7865(4) 0.1931(4) 0.1338(2) 0.0401(8) Uani 1 1 d . . . . .
H00P H 0.716634 0.122099 0.129699 0.048 Uiso 1 1 calc R U . . .
C00Q C 0.1647(5) 0.2778(5) 0.4330(2) 0.0492(9) Uani 1 1 d . . . . .
C00R C 0.4794(5) 0.0778(5) 0.2685(2) 0.0491(10) Uani 1 1 d . . . . .
H00R H 0.515435 0.043611 0.308158 0.059 Uiso 1 1 calc R U . . .
C00S C -0.0364(4) 0.2823(4) 0.8117(2) 0.0422(8) Uani 1 1 d . . . . .
C00T C 0.3460(4) 0.3228(5) 0.9337(2) 0.0458(9) Uani 1 1 d . . . . .
C00U C 0.3509(5) 0.0353(5) 0.2338(3) 0.0563(11) Uani 1 1 d . . . . .
H00U H 0.299266 -0.028498 0.249528 0.068 Uiso 1 1 calc R U . . .
C00V C -0.1586(4) 0.3250(5) 0.8459(2) 0.0490(10) Uani 1 1 d . . . . .
H00V H -0.188944 0.290755 0.885345 0.059 Uiso 1 1 calc R U . . .
C00W C 0.2640(5) 0.3493(4) 0.7351(2) 0.0457(9) Uani 1 1 d . . . . .
H00E H 0.247906 0.441191 0.751686 0.055 Uiso 1 1 calc R U . . .
H00F H 0.320847 0.337196 0.691229 0.055 Uiso 1 1 calc R U . . .
C00X C 0.8167(4) 0.1495(4) 0.2607(2) 0.0446(8) Uani 1 1 d . . . . .
H00C H 0.794273 0.057897 0.244053 0.054 Uiso 1 1 calc R U . . .
H00D H 0.882642 0.161012 0.304156 0.054 Uiso 1 1 calc R U . . .
C00Y C 0.3420(5) 0.4229(5) 0.9880(2) 0.0516(10) Uani 1 1 d . . . . .
H00H H 0.282187 0.490805 0.983759 0.062 Uiso 1 1 calc R U . . .
H00I H 0.399003 0.427396 1.031601 0.062 Uiso 1 1 calc R U . . .
C00Z C 0.2974(5) 0.0849(5) 0.1765(3) 0.0549(11) Uani 1 1 d . . . . .
H00Z H 0.209278 0.055090 0.153061 0.066 Uiso 1 1 calc R U . . .
C010 C 0.3724(4) 0.1787(5) 0.1531(2) 0.0477(9) Uani 1 1 d . . . . .
H010 H 0.334144 0.214597 0.114586 0.057 Uiso 1 1 calc R U . . .
C011 C -0.0729(6) 0.4232(5) 0.7292(3) 0.0584(12) Uani 1 1 d . . . . .
H011 H -0.045056 0.456210 0.688782 0.070 Uiso 1 1 calc R U . . .
C012 C 0.3456(4) 0.3035(4) 0.7954(2) 0.0453(9) Uani 1 1 d . . . . .
H01H H 0.431544 0.356688 0.809941 0.054 Uiso 1 1 calc R U . . .
H01I H 0.374578 0.215230 0.776414 0.054 Uiso 1 1 calc R U . . .
C013 C 0.8424(5) 0.0777(5) 0.0088(2) 0.0543(10) Uani 1 1 d . . . . .
H01A H 0.782266 0.009950 0.013797 0.065 Uiso 1 1 calc R U . . .
H01B H 0.890371 0.072670 -0.035180 0.065 Uiso 1 1 calc R U . . .
C014 C -0.1926(7) 0.4672(6) 0.7656(3) 0.0664(14) Uani 1 1 d . . . . .
H014 H -0.244970 0.532476 0.750989 0.080 Uiso 1 1 calc R U . . .
C015 C -0.2355(5) 0.4165(6) 0.8227(2) 0.0585(12) Uani 1 1 d . . . . .
H015 H -0.319065 0.445207 0.846172 0.070 Uiso 1 1 calc R U . . .
C016 C 0.6274(5) 0.2299(7) 0.5632(3) 0.0635(14) Uani 1 1 d . . . . .
C017 C 0.1867(6) 0.3179(6) 0.3616(2) 0.0584(12) Uani 1 1 d . . . . .
H01J H 0.175494 0.409642 0.368815 0.088 Uiso 1 1 calc R U . . .
H01O H 0.117544 0.274180 0.323888 0.088 Uiso 1 1 calc R U . . .
H01P H 0.281447 0.295745 0.345704 0.088 Uiso 1 1 calc R U . . .
C018 C 0.6095(8) 0.1953(10) 0.6367(3) 0.093(3) Uani 1 1 d . . . . .
H01C H 0.701015 0.175527 0.656874 0.140 Uiso 1 1 calc R U . . .
H01D H 0.546344 0.121306 0.630043 0.140 Uiso 1 1 calc R U . . .
H01E H 0.569608 0.266891 0.670685 0.140 Uiso 1 1 calc R U . . .
C01A C 0.6697(9) 0.1792(9) 0.4368(4) 0.047(2) Uani 0.521(9) 1 d . . P A 3
H01F H 0.684197 0.113437 0.394993 0.056 Uiso 0.521(9) 1 calc R U P A 3
C01B C 0.7674(10) 0.2214(11) 0.4598(5) 0.052(2) Uani 0.479(9) 1 d . . P A 4
H01G H 0.851799 0.198650 0.435642 0.062 Uiso 0.479(9) 1 calc R U P A 4
C01C C 0.1477(9) 0.3739(9) 0.4975(4) 0.047(2) Uani 0.499(8) 1 d . . P B 1
H01Q H 0.150205 0.460907 0.495606 0.056 Uiso 0.499(8) 1 calc R U P B 1
C01D C 0.1273(9) 0.3374(9) 0.5635(4) 0.045(2) Uani 0.499(8) 1 d . . P B 1
H01R H 0.111433 0.399204 0.606856 0.054 Uiso 0.499(8) 1 calc R U P B 1
C01E C 0.1470(9) 0.1575(9) 0.4334(4) 0.046(2) Uani 0.499(8) 1 d . . P B 1
H01S H 0.149833 0.096189 0.388552 0.056 Uiso 0.499(8) 1 calc R U P B 1
C01F C 0.0504(10) 0.3038(11) 0.4742(5) 0.053(2) Uani 0.501(8) 1 d . . P B 2
H01T H -0.023319 0.349293 0.456657 0.063 Uiso 0.501(8) 1 calc R U P B 2
C01G C 0.0351(9) 0.2683(10) 0.5395(4) 0.049(2) Uani 0.501(8) 1 d . . P B 2
H01U H -0.047207 0.290089 0.565787 0.059 Uiso 0.501(8) 1 calc R U P B 2
C01H C 0.1239(9) 0.1172(9) 0.4984(4) 0.0449(19) Uani 0.499(8) 1 d . . P B 1
H01V H 0.103980 0.030487 0.497046 0.054 Uiso 0.499(8) 1 calc R U P B 1
C01I C 0.2747(10) 0.2074(11) 0.4623(5) 0.055(2) Uani 0.501(8) 1 d . . P B 2
H01W H 0.356524 0.185594 0.435605 0.067 Uiso 0.501(8) 1 calc R U P B 2
C01J C 0.2610(9) 0.1716(10) 0.5290(4) 0.049(2) Uani 0.501(8) 1 d . . P B 2
H01X H 0.332311 0.127416 0.549578 0.059 Uiso 0.501(8) 1 calc R U P B 2
C01K C 0.6322(10) 0.3694(10) 0.5610(4) 0.053(2) Uani 0.521(9) 1 d . . P A 3
H01K H 0.624715 0.432978 0.604611 0.064 Uiso 0.521(9) 1 calc R U P A 3
C01L C 0.6479(10) 0.4027(9) 0.4928(4) 0.052(2) Uani 0.521(9) 1 d . . P A 3
H01L H 0.647233 0.488232 0.487899 0.062 Uiso 0.521(9) 1 calc R U P A 3
C01M C 0.5190(13) 0.2817(17) 0.5279(6) 0.077(4) Uani 0.479(9) 1 d . . P A 4
H01M H 0.428971 0.290232 0.547910 0.092 Uiso 0.479(9) 1 calc R U P A 4
C01N C 0.5426(11) 0.3217(14) 0.4623(6) 0.066(3) Uani 0.479(9) 1 d . . P A 4
H01N H 0.472117 0.365704 0.441005 0.080 Uiso 0.479(9) 1 calc R U P A 4
C8 C 0.7409(13) 0.1831(11) 0.5231(5) 0.053(2) Uani 0.479(9) 1 d . . P A 4
H8 H 0.800659 0.124244 0.539479 0.064 Uiso 0.479(9) 1 calc R U P A 4
C11 C 0.6535(10) 0.1507(10) 0.5039(5) 0.050(2) Uani 0.521(9) 1 d . . P A 3
H11 H 0.662441 0.064462 0.506670 0.060 Uiso 0.521(9) 1 calc R U P A 3

loop_
_atom_site_aniso_label
_atom_site_aniso_U_11
_atom_site_aniso_U_22
_atom_site_aniso_U_33
_atom_site_aniso_U_23
_atom_site_aniso_U_13
_atom_site_aniso_U_12
I001 0.0475(2) 0.0837(3) 0.0425(2) 0.01968(16) 0.00475(13) -0.01331(16)
I002 0.0468(2) 0.0812(3) 0.0455(2) 0.01732(17) 0.00124(14) 0.01636(16)
S003 0.0476(5) 0.0538(5) 0.0280(4) 0.0065(4) 0.0035(3) -0.0042(4)
S004 0.0479(5) 0.0499(5) 0.0303(4) 0.0075(3) 0.0049(3) 0.0011(4)
O005 0.0358(13) 0.0519(15) 0.0388(12) 0.0138(11) 0.0038(10) 0.0031(11)
O006 0.069(2) 0.0568(18) 0.0361(14) 0.0102(12) 0.0045(13) 0.0062(15)
O007 0.0614(18) 0.0611(19) 0.0376(14) 0.0074(12) 0.0062(12) 0.0078(15)
O008 0.065(2) 0.079(2) 0.0360(14) 0.0021(14) 0.0068(13) -0.0262(18)
O009 0.0369(13) 0.0516(15) 0.0389(13) 0.0120(11) 0.0013(10) 0.0022(11)
O00A 0.0381(15) 0.0598(19) 0.0493(17) 0.0130(14) 0.0055(12) 0.0003(14)
O00B 0.0566(18) 0.070(2) 0.0403(15) 0.0099(14) 0.0047(13) -0.0080(16)
N00C 0.0412(16) 0.0506(18) 0.0285(13) 0.0048(12) 0.0025(11) -0.0002(13)
O00D 0.0395(15) 0.0614(19) 0.0449(17) 0.0103(14) -0.0034(12) 0.0093(14)
N00E 0.0498(18) 0.0462(17) 0.0295(13) 0.0048(12) 0.0053(12) 0.0007(14)
C00F 0.0395(18) 0.061(2) 0.0276(15) 0.0089(16) 0.0036(13) 0.0014(16)
C00G 0.0392(18) 0.048(2) 0.0319(16) 0.0054(14) 0.0009(13) -0.0017(15)
C00H 0.056(2) 0.052(2) 0.0293(16) 0.0086(15) 0.0053(15) -0.0037(18)
C00I 0.0373(17) 0.050(2) 0.0303(15) 0.0075(14) 0.0050(13) -0.0002(15)
C00J 0.050(2) 0.050(2) 0.0313(16) 0.0047(15) 0.0033(15) 0.0079(17)
C00K 0.0374(17) 0.057(2) 0.0335(16) 0.0125(15) 0.0021(13) 0.0045(16)
C00L 0.0350(17) 0.052(2) 0.0307(15) 0.0075(14) -0.0006(12) 0.0042(15)
C00M 0.0346(17) 0.068(3) 0.0319(16) 0.0131(16) 0.0036(13) 0.0046(16)
C00N 0.0412(19) 0.050(2) 0.0295(16) 0.0021(14) 0.0060(14) -0.0017(16)
C00O 0.0358(18) 0.057(2) 0.0336(17) 0.0052(16) 0.0049(14) -0.0007(16)
C00P 0.0355(17) 0.050(2) 0.0337(16) 0.0072(14) 0.0034(13) 0.0035(15)
C00Q 0.047(2) 0.069(3) 0.0316(18) 0.0114(18) 0.0000(15) 0.0014(19)
C00R 0.053(2) 0.057(2) 0.0367(18) 0.0079(17) 0.0094(17) -0.0065(19)
C00S 0.0390(19) 0.055(2) 0.0306(17) 0.0057(15) 0.0012(14) 0.0032(16)
C00T 0.0332(17) 0.073(3) 0.0317(16) 0.0126(17) 0.0020(13) 0.0005(17)
C00U 0.051(2) 0.062(3) 0.054(2) 0.006(2) 0.0143(19) -0.009(2)
C00V 0.0396(19) 0.071(3) 0.0344(17) 0.0077(17) 0.0018(14) 0.0036(18)
C00W 0.053(2) 0.055(2) 0.0295(16) 0.0097(15) 0.0065(15) -0.0049(18)
C00X 0.0429(19) 0.059(2) 0.0346(17) 0.0149(16) 0.0021(14) 0.0075(17)
C00Y 0.046(2) 0.072(3) 0.0342(18) 0.0078(18) -0.0033(15) -0.0024(19)
C00Z 0.042(2) 0.066(3) 0.048(2) -0.0080(19) 0.0069(16) -0.0098(19)
C010 0.0367(19) 0.063(3) 0.0386(18) 0.0007(17) 0.0014(14) -0.0015(17)
C011 0.075(3) 0.064(3) 0.038(2) 0.0150(19) 0.003(2) 0.019(2)
C012 0.044(2) 0.059(2) 0.0328(17) 0.0089(16) 0.0038(14) -0.0054(17)
C013 0.051(2) 0.072(3) 0.0374(19) 0.0062(19) 0.0077(16) -0.001(2)
C014 0.073(3) 0.076(3) 0.049(2) 0.011(2) 0.001(2) 0.034(3)
C015 0.049(2) 0.080(3) 0.039(2) -0.002(2) -0.0013(17) 0.019(2)
C016 0.052(2) 0.108(4) 0.039(2) 0.032(2) 0.0116(18) 0.013(3)
C017 0.060(3) 0.081(3) 0.038(2) 0.021(2) 0.0045(18) 0.012(2)
C018 0.083(4) 0.162(8) 0.052(3) 0.056(4) 0.024(3) 0.040(5)
C01A 0.050(5) 0.058(5) 0.036(4) 0.013(3) 0.010(3) 0.011(4)
C01B 0.046(5) 0.072(6) 0.042(4) 0.022(4) 0.010(4) 0.006(4)
C01C 0.053(5) 0.057(5) 0.033(3) 0.014(3) 0.006(3) 0.007(4)
C01D 0.048(4) 0.058(5) 0.030(3) 0.007(3) 0.003(3) 0.008(4)
C01E 0.047(4) 0.057(5) 0.031(3) 0.002(3) 0.003(3) 0.000(3)
C01F 0.045(4) 0.078(6) 0.036(4) 0.014(4) -0.004(3) 0.015(4)
C01G 0.038(4) 0.074(6) 0.036(4) 0.011(4) 0.001(3) 0.009(4)
C01H 0.041(4) 0.056(5) 0.038(4) 0.010(3) 0.004(3) 0.000(3)
C01I 0.046(5) 0.085(7) 0.039(4) 0.020(4) 0.009(3) 0.012(4)
C01J 0.043(4) 0.071(6) 0.035(4) 0.016(4) 0.000(3) 0.010(4)
C01K 0.058(5) 0.072(6) 0.031(4) 0.012(3) 0.007(3) 0.009(4)
C01L 0.059(5) 0.061(5) 0.032(4) 0.002(3) 0.007(3) 0.007(4)
C01M 0.053(6) 0.142(13) 0.052(6) 0.053(7) 0.021(5) 0.025(7)
C01N 0.047(5) 0.115(10) 0.049(5) 0.039(6) 0.016(4) 0.026(6)
C8 0.055(6) 0.070(6) 0.037(4) 0.018(4) -0.002(4) 0.008(5)
C11 0.045(5) 0.064(5) 0.045(4) 0.023(4) -0.001(4) 0.006(4)

loop_
_atom_type_symbol
_atom_type_description
_atom_type_scat_dispersion_real
_atom_type_scat_dispersion_imag
_atom_type_scat_source
C C 0.0181 0.0091 'International Tables Vol C Tables 4.2.6.8 and 6.1.1.4'
H H 0.0000 0.0000 'International Tables Vol C Tables 4.2.6.8 and 6.1.1.4'
I I -0.3257 6.8362 'International Tables Vol C Tables 4.2.6.8 and 6.1.1.4'
N N 0.0311 0.0180 'International Tables Vol C Tables 4.2.6.8 and 6.1.1.4'
O O 0.0492 0.0322 'International Tables Vol C Tables 4.2.6.8 and 6.1.1.4'
S S 0.3331 0.5567 'International Tables Vol C Tables 4.2.6.8 and 6.1.1.4'

loop_
_geom_angle_atom_site_label_1
_geom_angle_atom_site_label_2
_geom_angle_atom_site_label_3
_geom_angle
_geom_angle_site_symmetry_1
_geom_angle_site_symmetry_3
_geom_angle_publ_flag
O006 S003 O008 119.9(3) . . ?
O006 S003 N00C 107.72(19) . . ?
O008 S003 N00C 106.25(19) . . ?
O006 S003 C00F 107.75(19) . . ?
O008 S003 C00F 107.4(2) . . ?
N00C S003 C00F 107.23(19) . . ?
O00B S004 O007 120.0(2) . . ?
O00B S004 N00E 106.88(19) . . ?
O007 S004 N00E 107.47(19) . . ?
O00B S004 C00H 109.2(2) . . ?
O007 S004 C00H 106.0(2) . . ?
N00E S004 C00H 106.61(19) . . ?
C00L O005 C00P 123.2(3) . . ?
C00I O009 C00G 123.2(3) . . ?
C00N N00C C00X 119.6(3) . . ?
C00N N00C S003 120.0(3) . . ?
C00X N00C S003 120.3(3) . . ?
C00J N00E C00W 119.9(3) . . ?
C00J N00E S004 120.6(3) . . ?
C00W N00E S004 119.5(3) . . ?
C01N C00F C01B 119.8(6) . . ?
C01A C00F C01L 122.7(6) . . ?
C01A C00F S003 123.8(4) . . ?
C01N C00F S003 118.7(5) . . ?
C01B C00F S003 121.2(4) . . ?
C01L C00F S003 113.4(5) . . ?
O009 C00G C00T 106.5(3) . . ?
O009 C00G C012 108.6(3) . . ?
C00T C00G C012 114.0(3) . . ?
O009 C00G H00G 109.2 . . ?
C00T C00G H00G 109.2 . . ?
C012 C00G H00G 109.2 . . ?
C01H C00H C01D 118.2(6) . . ?
C01G C00H C01J 123.0(6) . . ?
C01G C00H S004 123.2(5) . . ?
C01H C00H S004 119.9(5) . . ?
C01D C00H S004 121.3(4) . . ?
C01J C00H S004 113.8(4) . . ?
O00A C00I O009 117.8(4) . . ?
O00A C00I C00S 121.1(4) . . ?
O009 C00I C00S 121.1(4) . . ?
C011 C00J C00S 120.0(4) . . ?
C011 C00J N00E 120.3(4) . . ?
C00S C00J N00E 119.7(4) . . ?
C00X C00K C00P 112.0(3) . . ?
C00X C00K H00A 109.2 . . ?
C00P C00K H00A 109.2 . . ?
C00X C00K H00B 109.2 . . ?
C00P C00K H00B 109.2 . . ?
H00A C00K H00B 107.9 . . ?
O00D C00L O005 118.5(4) . . ?
O00D C00L C00O 121.9(4) . . ?
O005 C00L C00O 119.6(4) . . ?
C013 C00M C00P 123.1(4) . . ?
C013 C00M I001 120.5(3) . . ?
C00P C00M I001 116.3(3) . . ?
C00R C00N C00O 120.1(4) . . ?
C00R C00N N00C 120.2(4) . . ?
C00O C00N N00C 119.7(4) . . ?
C010 C00O C00N 119.6(4) . . ?
C010 C00O C00L 116.9(4) . . ?
C00N C00O C00L 123.3(4) . . ?
O005 C00P C00M 106.7(3) . . ?
O005 C00P C00K 109.1(3) . . ?
C00M C00P C00K 113.4(3) . . ?
O005 C00P H00P 109.2 . . ?
C00M C00P H00P 109.2 . . ?
C00K C00P H00P 109.2 . . ?
C01E C00Q C01C 121.1(6) . . ?
C01F C00Q C01I 115.8(6) . . ?
C01E C00Q C017 120.1(5) . . ?
C01F C00Q C017 125.5(6) . . ?
C01C C00Q C017 118.4(5) . . ?
C01I C00Q C017 118.6(5) . . ?
C00U C00R C00N 119.6(5) . . ?
C00U C00R H00R 120.2 . . ?
C00N C00R H00R 120.2 . . ?
C00V C00S C00J 119.5(4) . . ?
C00V C00S C00I 117.9(4) . . ?
C00J C00S C00I 122.5(4) . . ?
C00Y C00T C00G 123.3(4) . . ?
C00Y C00T I002 120.2(3) . . ?
C00G C00T I002 116.5(3) . . ?
C00Z C00U C00R 120.6(5) . . ?
C00Z C00U H00U 119.7 . . ?
C00R C00U H00U 119.7 . . ?
C015 C00V C00S 120.1(4) . . ?
C015 C00V H00V 119.9 . . ?
C00S C00V H00V 119.9 . . ?
N00E C00W C012 113.0(3) . . ?
N00E C00W H00E 109.0 . . ?
C012 C00W H00E 109.0 . . ?
N00E C00W H00F 109.0 . . ?
C012 C00W H00F 109.0 . . ?
H00E C00W H00F 107.8 . . ?
N00C C00X C00K 112.0(3) . . ?
N00C C00X H00C 109.2 . . ?
C00K C00X H00C 109.2 . . ?
N00C C00X H00D 109.2 . . ?
C00K C00X H00D 109.2 . . ?
H00C C00X H00D 107.9 . . ?
C00T C00Y H00H 120.0 . . ?
C00T C00Y H00I 120.0 . . ?
H00H C00Y H00I 120.0 . . ?
C00U C00Z C010 120.1(4) . . ?
C00U C00Z H00Z 120.0 . . ?
C010 C00Z H00Z 120.0 . . ?
C00O C010 C00Z 119.9(4) . . ?
C00O C010 H010 120.0 . . ?
C00Z C010 H010 120.0 . . ?
C00J C011 C014 119.5(5) . . ?
C00J C011 H011 120.3 . . ?
C014 C011 H011 120.3 . . ?
C00W C012 C00G 112.0(3) . . ?
C00W C012 H01H 109.2 . . ?
C00G C012 H01H 109.2 . . ?
C00W C012 H01I 109.2 . . ?
C00G C012 H01I 109.2 . . ?
H01H C012 H01I 107.9 . . ?
C00M C013 H01A 120.0 . . ?
C00M C013 H01B 120.0 . . ?
H01A C013 H01B 120.0 . . ?
C015 C014 C011 120.3(5) . . ?
C015 C014 H014 119.9 . . ?
C011 C014 H014 119.9 . . ?
C00V C015 C014 120.5(4) . . ?
C00V C015 H015 119.7 . . ?
C014 C015 H015 119.7 . . ?
C8 C016 C01M 118.1(7) . . ?
C11 C016 C018 124.6(7) . . ?
C8 C016 C018 118.7(6) . . ?
C01M C016 C018 121.6(6) . . ?
C11 C016 C01K 116.8(6) . . ?
C018 C016 C01K 118.2(6) . . ?
C00Q C017 H01J 109.5 . . ?
C00Q C017 H01O 109.5 . . ?
H01J C017 H01O 109.5 . . ?
C00Q C017 H01P 109.5 . . ?
H01J C017 H01P 109.5 . . ?
H01O C017 H01P 109.5 . . ?
C016 C018 H01C 109.5 . . ?
C016 C018 H01D 109.5 . . ?
H01C C018 H01D 109.5 . . ?
C016 C018 H01E 109.5 . . ?
H01C C018 H01E 109.5 . . ?
H01D C018 H01E 109.5 . . ?
C00F C01A C11 119.9(8) . . ?
C00F C01A H01F 120.1 . . ?
C11 C01A H01F 120.1 . . ?
C8 C01B C00F 119.1(8) . . ?
C8 C01B H01G 120.4 . . ?
C00F C01B H01G 120.4 . . ?
C01D C01C C00Q 118.6(8) . . ?
C01D C01C H01Q 120.7 . . ?
C00Q C01C H01Q 120.7 . . ?
C01C C01D C00H 119.4(7) . . ?
C01C C01D H01R 120.3 . . ?
C00H C01D H01R 120.3 . . ?
C00Q C01E C01H 121.7(7) . . ?
C00Q C01E H01S 119.2 . . ?
C01H C01E H01S 119.2 . . ?
C00Q C01F C01G 124.0(8) . . ?
C00Q C01F H01T 118.0 . . ?
C01G C01F H01T 118.0 . . ?
C00H C01G C01F 120.5(7) . . ?
C00H C01G H01U 119.7 . . ?
C01F C01G H01U 119.7 . . ?
C00H C01H C01E 119.3(8) . . ?
C00H C01H H01V 120.4 . . ?
C01E C01H H01V 120.4 . . ?
C01J C01I C00Q 120.8(7) . . ?
C01J C01I H01W 119.6 . . ?
C00Q C01I H01W 119.6 . . ?
C01I C01J C00H 115.9(7) . . ?
C01I C01J H01X 122.0 . . ?
C00H C01J H01X 122.0 . . ?
C01L C01K C016 118.7(7) . . ?
C01L C01K H01K 120.7 . . ?
C016 C01K H01K 120.7 . . ?
C01K C01L C00F 115.7(8) . . ?
C01K C01L H01L 122.2 . . ?
C00F C01L H01L 122.2 . . ?
C016 C01M C01N 120.1(9) . . ?
C016 C01M H01M 120.0 . . ?
C01N C01M H01M 120.0 . . ?
C00F C01N C01M 119.5(9) . . ?
C00F C01N H01N 120.3 . . ?
C01M C01N H01N 120.3 . . ?
C01B C8 C016 120.2(9) . . ?
C01B C8 H8 119.9 . . ?
C016 C8 H8 119.9 . . ?
C016 C11 C01A 125.8(9) . . ?
C016 C11 H11 117.1 . . ?
C01A C11 H11 117.1 . . ?

loop_
_geom_bond_atom_site_label_1
_geom_bond_atom_site_label_2
_geom_bond_distance
_geom_bond_site_symmetry_2
_geom_bond_publ_flag
I001 C00M 2.102(5) . ?
I002 C00T 2.099(5) . ?
S003 O006 1.434(4) . ?
S003 O008 1.434(4) . ?
S003 N00C 1.630(3) . ?
S003 C00F 1.770(4) . ?
S004 O00B 1.429(4) . ?
S004 O007 1.435(4) . ?
S004 N00E 1.636(3) . ?
S004 C00H 1.771(4) . ?
O005 C00L 1.341(5) . ?
O005 C00P 1.458(5) . ?
O009 C00I 1.334(5) . ?
O009 C00G 1.468(5) . ?
O00A C00I 1.205(6) . ?
N00C C00N 1.433(5) . ?
N00C C00X 1.477(5) . ?
O00D C00L 1.200(6) . ?
N00E C00J 1.436(5) . ?
N00E C00W 1.471(6) . ?
C00F C01A 1.308(10) . ?
C00F C01N 1.342(10) . ?
C00F C01B 1.445(11) . ?
C00F C01L 1.462(9) . ?
C00G C00T 1.505(5) . ?
C00G C012 1.530(5) . ?
C00G H00G 1.0000 . ?
C00H C01G 1.277(10) . ?
C00H C01H 1.398(9) . ?
C00H C01D 1.429(11) . ?
C00H C01J 1.457(9) . ?
C00I C00S 1.500(6) . ?
C00J C011 1.383(7) . ?
C00J C00S 1.402(6) . ?
C00K C00X 1.520(5) . ?
C00K C00P 1.522(5) . ?
C00K H00A 0.9900 . ?
C00K H00B 0.9900 . ?
C00L C00O 1.506(6) . ?
C00M C013 1.309(7) . ?
C00M C00P 1.510(5) . ?
C00N C00R 1.395(6) . ?
C00N C00O 1.397(6) . ?
C00O C010 1.391(6) . ?
C00P H00P 1.0000 . ?
C00Q C01E 1.313(11) . ?
C00Q C01F 1.360(10) . ?
C00Q C01C 1.425(9) . ?
C00Q C01I 1.460(11) . ?
C00Q C017 1.514(6) . ?
C00R C00U 1.387(7) . ?
C00R H00R 0.9500 . ?
C00S C00V 1.390(6) . ?
C00T C00Y 1.315(7) . ?
C00U C00Z 1.378(8) . ?
C00U H00U 0.9500 . ?
C00V C015 1.372(7) . ?
C00V H00V 0.9500 . ?
C00W C012 1.516(6) . ?
C00W H00E 0.9900 . ?
C00W H00F 0.9900 . ?
C00X H00C 0.9900 . ?
C00X H00D 0.9900 . ?
C00Y H00H 0.9500 . ?
C00Y H00I 0.9500 . ?
C00Z C010 1.395(7) . ?
C00Z H00Z 0.9500 . ?
C010 H010 0.9500 . ?
C011 C014 1.391(8) . ?
C011 H011 0.9500 . ?
C012 H01H 0.9900 . ?
C012 H01I 0.9900 . ?
C013 H01A 0.9500 . ?
C013 H01B 0.9500 . ?
C014 C015 1.378(8) . ?
C014 H014 0.9500 . ?
C015 H015 0.9500 . ?
C016 C11 1.280(11) . ?
C016 C8 1.383(12) . ?
C016 C01M 1.390(13) . ?
C016 C018 1.516(6) . ?
C016 C01K 1.520(12) . ?
C017 H01J 0.9800 . ?
C017 H01O 0.9800 . ?
C017 H01P 0.9800 . ?
C018 H01C 0.9800 . ?
C018 H01D 0.9800 . ?
C018 H01E 0.9800 . ?
C01A C11 1.372(12) . ?
C01A H01F 0.9500 . ?
C01B C8 1.369(13) . ?
C01B H01G 0.9500 . ?
C01C C01D 1.397(11) . ?
C01C H01Q 0.9500 . ?
C01D H01R 0.9500 . ?
C01E C01H 1.404(12) . ?
C01E H01S 0.9500 . ?
C01F C01G 1.371(13) . ?
C01F H01T 0.9500 . ?
C01G H01U 0.9500 . ?
C01H H01V 0.9500 . ?
C01I C01J 1.396(12) . ?
C01I H01W 0.9500 . ?
C01J H01X 0.9500 . ?
C01K C01L 1.412(12) . ?
C01K H01K 0.9500 . ?
C01L H01L 0.9500 . ?
C01M C01N 1.414(13) . ?
C01M H01M 0.9500 . ?
C01N H01N 0.9500 . ?
C8 H8 0.9500 . ?
C11 H11 0.9500 . ?

loop_
_geom_torsion_atom_site_label_1
_geom_torsion_atom_site_label_2
_geom_torsion_atom_site_label_3
_geom_torsion_atom_site_label_4
_geom_torsion
_geom_torsion_site_symmetry_1
_geom_torsion_site_symmetry_2
_geom_torsion_site_symmetry_3
_geom_torsion_site_symmetry_4
_geom_torsion_publ_flag
O006 S003 N00C C00N -27.3(4) . . . . ?
O008 S003 N00C C00N -157.0(3) . . . . ?
C00F S003 N00C C00N 88.4(3) . . . . ?
O006 S003 N00C C00X 153.7(3) . . . . ?
O008 S003 N00C C00X 24.0(4) . . . . ?
C00F S003 N00C C00X -90.6(3) . . . . ?
O00B S004 N00E C00J -10.9(4) . . . . ?
O007 S004 N00E C00J -140.9(3) . . . . ?
C00H S004 N00E C00J 105.8(3) . . . . ?
O00B S004 N00E C00W 169.5(3) . . . . ?
O007 S004 N00E C00W 39.5(4) . . . . ?
C00H S004 N00E C00W -73.8(4) . . . . ?
O006 S003 C00F C01A 127.7(6) . . . . ?
O008 S003 C00F C01A -101.9(6) . . . . ?
N00C S003 C00F C01A 12.0(6) . . . . ?
O006 S003 C00F C01N 7.8(8) . . . . ?
O008 S003 C00F C01N 138.3(8) . . . . ?
N00C S003 C00F C01N -107.9(8) . . . . ?
O006 S003 C00F C01B -178.3(6) . . . . ?
O008 S003 C00F C01B -47.8(6) . . . . ?
N00C S003 C00F C01B 66.0(6) . . . . ?
O006 S003 C00F C01L -56.4(5) . . . . ?
O008 S003 C00F C01L 74.0(5) . . . . ?
N00C S003 C00F C01L -172.1(5) . . . . ?
C00I O009 C00G C00T 130.6(3) . . . . ?
C00I O009 C00G C012 -106.2(4) . . . . ?
O00B S004 C00H C01G 46.3(7) . . . . ?
O007 S004 C00H C01G 176.9(6) . . . . ?
N00E S004 C00H C01G -68.8(7) . . . . ?
O00B S004 C00H C01H -64.2(5) . . . . ?
O007 S004 C00H C01H 66.3(5) . . . . ?
N00E S004 C00H C01H -179.4(5) . . . . ?
O00B S004 C00H C01D 106.5(5) . . . . ?
O007 S004 C00H C01D -122.9(5) . . . . ?
N00E S004 C00H C01D -8.6(6) . . . . ?
O00B S004 C00H C01J -134.3(5) . . . . ?
O007 S004 C00H C01J -3.7(6) . . . . ?
N00E S004 C00H C01J 110.6(5) . . . . ?
C00G O009 C00I O00A -165.2(3) . . . . ?
C00G O009 C00I C00S 14.3(5) . . . . ?
C00W N00E C00J C011 85.9(5) . . . . ?
S004 N00E C00J C011 -93.8(5) . . . . ?
C00W N00E C00J C00S -95.1(5) . . . . ?
S004 N00E C00J C00S 85.2(4) . . . . ?
C00P O005 C00L O00D -162.1(4) . . . . ?
C00P O005 C00L C00O 17.4(5) . . . . ?
C00X N00C C00N C00R 84.8(5) . . . . ?
S003 N00C C00N C00R -94.1(5) . . . . ?
C00X N00C C00N C00O -96.0(5) . . . . ?
S003 N00C C00N C00O 85.1(4) . . . . ?
C00R C00N C00O C010 2.7(6) . . . . ?
N00C C00N C00O C010 -176.5(4) . . . . ?
C00R C00N C00O C00L 178.0(4) . . . . ?
N00C C00N C00O C00L -1.2(6) . . . . ?
O00D C00L C00O C010 45.5(6) . . . . ?
O005 C00L C00O C010 -134.1(4) . . . . ?
O00D C00L C00O C00N -129.9(5) . . . . ?
O005 C00L C00O C00N 50.5(5) . . . . ?
C00L O005 C00P C00M 128.4(3) . . . . ?
C00L O005 C00P C00K -108.7(4) . . . . ?
C013 C00M C00P O005 -125.8(5) . . . . ?
I001 C00M C00P O005 58.0(4) . . . . ?
C013 C00M C00P C00K 114.1(5) . . . . ?
I001 C00M C00P C00K -62.2(4) . . . . ?
C00X C00K C00P O005 88.1(4) . . . . ?
C00X C00K C00P C00M -153.1(4) . . . . ?
C00O C00N C00R C00U -0.9(6) . . . . ?
N00C C00N C00R C00U 178.3(4) . . . . ?
C011 C00J C00S C00V 1.8(7) . . . . ?
N00E C00J C00S C00V -177.2(4) . . . . ?
C011 C00J C00S C00I 177.8(4) . . . . ?
N00E C00J C00S C00I -1.2(6) . . . . ?
O00A C00I C00S C00V 48.3(5) . . . . ?
O009 C00I C00S C00V -131.1(4) . . . . ?
O00A C00I C00S C00J -127.8(5) . . . . ?
O009 C00I C00S C00J 52.8(5) . . . . ?
O009 C00G C00T C00Y -124.7(4) . . . . ?
C012 C00G C00T C00Y 115.5(5) . . . . ?
O009 C00G C00T I002 58.8(3) . . . . ?
C012 C00G C00T I002 -61.0(4) . . . . ?
C00N C00R C00U C00Z -0.4(7) . . . . ?
C00J C00S C00V C015 -1.8(7) . . . . ?
C00I C00S C00V C015 -178.0(4) . . . . ?
C00J N00E C00W C012 89.4(5) . . . . ?
S004 N00E C00W C012 -91.0(4) . . . . ?
C00N N00C C00X C00K 89.9(5) . . . . ?
S003 N00C C00X C00K -91.1(4) . . . . ?
C00P C00K C00X N00C -53.3(5) . . . . ?
C00R C00U C00Z C010 -0.1(7) . . . . ?
C00N C00O C010 C00Z -3.2(6) . . . . ?
C00L C00O C010 C00Z -178.7(4) . . . . ?
C00U C00Z C010 C00O 1.9(7) . . . . ?
C00S C00J C011 C014 0.1(8) . . . . ?
N00E C00J C011 C014 179.1(5) . . . . ?
N00E C00W C012 C00G -53.7(5) . . . . ?
O009 C00G C012 C00W 87.9(4) . . . . ?
C00T C00G C012 C00W -153.5(4) . . . . ?
C00J C011 C014 C015 -2.0(9) . . . . ?
C00S C00V C015 C014 -0.1(7) . . . . ?
C011 C014 C015 C00V 2.1(9) . . . . ?
C01L C00F C01A C11 2.0(12) . . . . ?
S003 C00F C01A C11 177.5(7) . . . . ?
C01N C00F C01B C8 -4.3(15) . . . . ?
S003 C00F C01B C8 -178.1(8) . . . . ?
C01E C00Q C01C C01D 7.1(11) . . . . ?
C017 C00Q C01C C01D -180.0(7) . . . . ?
C00Q C01C C01D C00H 2.9(12) . . . . ?
C01H C00H C01D C01C -13.6(11) . . . . ?
S004 C00H C01D C01C 175.5(6) . . . . ?
C01C C00Q C01E C01H -6.2(12) . . . . ?
C017 C00Q C01E C01H -178.9(7) . . . . ?
C01I C00Q C01F C01G 0.2(14) . . . . ?
C017 C00Q C01F C01G -178.6(8) . . . . ?
C01J C00H C01G C01F 1.4(14) . . . . ?
S004 C00H C01G C01F -179.3(7) . . . . ?
C00Q C01F C01G C00H -0.5(16) . . . . ?
C01D C00H C01H C01E 14.7(10) . . . . ?
S004 C00H C01H C01E -174.3(6) . . . . ?
C00Q C01E C01H C00H -5.0(12) . . . . ?
C01F C00Q C01I C01J -0.8(14) . . . . ?
C017 C00Q C01I C01J 178.1(8) . . . . ?
C00Q C01I C01J C00H 1.5(14) . . . . ?
C01G C00H C01J C01I -1.9(13) . . . . ?
S004 C00H C01J C01I 178.7(7) . . . . ?
C11 C016 C01K C01L 7.5(12) . . . . ?
C018 C016 C01K C01L -179.6(7) . . . . ?
C016 C01K C01L C00F -2.9(12) . . . . ?
C01A C00F C01L C01K -1.7(11) . . . . ?
S003 C00F C01L C01K -177.6(6) . . . . ?
C8 C016 C01M C01N -20(2) . . . . ?
C018 C016 C01M C01N 175.2(12) . . . . ?
C01B C00F C01N C01M 4.9(18) . . . . ?
S003 C00F C01N C01M 178.9(11) . . . . ?
C016 C01M C01N C00F 7(2) . . . . ?
C00F C01B C8 C016 -8.5(16) . . . . ?
C01M C016 C8 C01B 20.2(17) . . . . ?
C018 C016 C8 C01B -174.1(10) . . . . ?
C018 C016 C11 C01A 179.8(9) . . . . ?
C01K C016 C11 C01A -7.8(14) . . . . ?
C00F C01A C11 C016 3.3(15) . . . . ?
